data_9007681
loop_
_publ_author_name
'Fernandes, N. G.'
'Tellgren, R.'
'Olovsson, I.'

_publ_section_title
;
 Structure and electron density of pentasodium trihydrogentetracarbonate
 Note: anisotropic displacement factors from ICSD
;
_journal_issue 4
_journal_name_full 'Acta Crystallographica, Section B'
_journal_page_first 466
_journal_page_last 474
_journal_paper_doi 10.1107/S0108768190002579
_journal_volume 46
_journal_year 1990
_chemical_compound_source Synthetic
_chemical_formula_sum 'C4 H3 Na5 O12'
_chemical_name_mineral Wegscheiderite
_space_group_IT_number 2
_symmetry_space_group_name_Hall '-P 1'
_symmetry_space_group_name_H-M 'P -1'
_cell_angle_alpha 107.770
_cell_angle_beta 95.589
_cell_angle_gamma 95.028
_cell_length_a 3.4762
_cell_length_b 10.0393
_cell_length_c 15.5969
_cell_formula_units_Z 2
_cell_volume 511.906
_database_code_amcsd 0009841
_exptl_crystal_density_diffrn 2.323
_cod_original_formula_sum 'Na5 C4 O12 H3'
_cod_database_code 9007681

loop_
_space_group_symop_operation_xyz
x,y,z
-x,-y,-z

loop_
_atom_site_aniso_label
_atom_site_aniso_U_11
_atom_site_aniso_U_22
_atom_site_aniso_U_33
_atom_site_aniso_U_12
_atom_site_aniso_U_13
_atom_site_aniso_U_23
Na1 0.01891 0.01870 0.01934 -0.00158 0.00078 0.00764
Na2 0.01720 0.02197 0.02590 0.00507 0.00526 0.01350
Na3 0.01655 0.01501 0.02175 0.00070 0.00112 0.00499
Na4 0.01850 0.01397 0.02127 0.00166 0.00401 0.00254
Na5 0.01834 0.01488 0.02080 0.00248 0.00392 0.00604
C1 0.01312 0.01194 0.01406 0.00170 0.00230 0.00449
C2 0.01337 0.01057 0.01264 0.00133 0.00140 0.00400
C3 0.01453 0.01227 0.01298 0.00104 0.00140 0.00400
C4 0.01250 0.00999 0.01178 0.00112 0.00211 0.00304
O1 0.02001 0.02343 0.02745 0.00374 -0.00041 0.01597
O2 0.02066 0.01189 0.02011 0.00138 -0.00056 0.00101
O3 0.02165 0.01287 0.01505 -0.00041 -0.00118 0.00270
O4 0.01924 0.01389 0.01563 -0.00142 -0.00256 0.00369
O5 0.01892 0.01045 0.01743 0.00196 0.00141 0.00442
O6 0.02342 0.01283 0.01483 0.00310 -0.00097 0.00572
O7 0.02417 0.01873 0.01442 0.00262 0.00559 0.00272
O8 0.02087 0.01223 0.01948 0.00066 0.00393 0.00609
O9 0.02498 0.01293 0.01636 0.00073 0.00698 0.00539
O10 0.02234 0.01516 0.01998 0.00218 0.00747 0.00912
O11 0.01890 0.00992 0.01616 0.00140 0.00332 0.00333
O12 0.02163 0.01273 0.01569 0.00301 0.00654 0.00139

loop_
_atom_site_label
_atom_site_fract_x
_atom_site_fract_y
_atom_site_fract_z
_atom_site_U_iso_or_equiv
Na1 0.78632 0.67317 0.04873 0.01898
Na2 0.81130 0.18185 0.09932 0.02000
Na3 0.18047 0.71800 0.27916 0.01813
Na4 0.42761 0.21298 0.30787 0.01853
Na5 0.77185 0.74803 0.47762 0.01780
C1 0.41972 0.47544 0.13898 0.01291
C2 0.13807 0.46837 0.37668 0.01216
C3 0.23680 0.93709 0.12978 0.01322
C4 0.75976 0.99593 0.38122 0.01149
O1 0.28749 0.55431 0.09748 0.02201
O2 0.37640 0.34347 0.10976 0.01874
O3 0.62239 0.54136 0.22131 0.01733
O4 0.94197 0.38381 0.30290 0.01703
O5 0.18035 0.60058 0.39492 0.01565
O6 0.30491 0.40970 0.43290 0.01691
O7 0.30385 0.85333 0.05650 0.01947
O8 0.30195 0.06961 0.15427 0.01728
O9 0.07345 0.87712 0.18646 0.01772
O10 0.88991 0.06120 0.32907 0.01803
O11 0.73764 0.86380 0.36291 0.01512
O12 0.64812 0.07382 0.45689 0.01705
H1 0.71500 0.46900 0.24800 0.04400
H2 0.50000 0.50000 0.50000 0.04400
H3 0.00900 0.95500 0.23900 0.04400
H4 0.50000 0.00000 0.50000 0.04400

loop_
_cod_related_entry_id
_cod_related_entry_database
_cod_related_entry_code
1 AMCSD 0009841
